data_2240740
loop_
_publ_author_name
'Manjula, M.'
'Manjunath, B. C.'
'Renuka, N.'
'Ajay Kumar, K.'
'Lokanath, N. K.'

_publ_section_title
;
 2-(4-Fluorophenyl)-4-(thiophen-2-yl)-2,3-dihydro-1,5-benzothiazepine
;
_journal_coeditor_code JJ2176
_journal_issue 11
_journal_name_full 'Acta Crystallographica Section E'
_journal_page_first o1608
_journal_paper_doi 10.1107/S1600536813025889
_journal_volume 69
_journal_year 2013
_chemical_formula_iupac 'C19 H14 F N S2'
_chemical_formula_moiety 'C19 H14 F N S2'
_chemical_formula_sum 'C19 H14 F N S2'
_chemical_formula_weight 339.43
_chemical_name_systematic
;
2-(4-Fluorophenyl)-4-(thiophen-2-yl)-2,3-dihydro-1,5-benzothiazepine
;
_space_group_crystal_system monoclinic
_space_group_IT_number 15
_space_group_name_Hall '-C 2yc'
_space_group_name_H-M_alt 'C 1 2/c 1'
_symmetry_space_group_name_Hall '-C 2yc'
_symmetry_space_group_name_H-M 'C 1 2/c 1'
_atom_sites_solution_hydrogens geom
_atom_sites_solution_primary direct
_audit_creation_method 'PLATON <TABLE ACC> option'
_cell_angle_alpha 90
_cell_angle_beta 101.383(4)
_cell_angle_gamma 90
_cell_formula_units_Z 8
_cell_length_a 26.1463(17)
_cell_length_b 12.3091(8)
_cell_length_c 10.1776(7)
_cell_measurement_reflns_used 11356
_cell_measurement_temperature 293(2)
_cell_measurement_theta_max 3.98
_cell_measurement_theta_min 64.67
_cell_volume 3211.1(4)
_computing_cell_refinement 'SAINT (Bruker, 2013)'
_computing_data_collection 'APEX2 (Bruker, 2013)'
_computing_data_reduction 'SAINT (Bruker, 2013)'
_computing_molecular_graphics 'XP in SHELXTL (Sheldrick, 2008)'
_computing_publication_material 'Olex2 (Dolomanov <i>et al.</i>, 2009)'
_computing_structure_refinement 'SHELXL97 (Sheldrick, 2008)'
_computing_structure_solution 'SHELXS97 (Sheldrick, 2008)'
_diffrn_ambient_temperature 293(2)
_diffrn_detector_area_resol_mean 10.7
_diffrn_measured_fraction_theta_full 0.910
_diffrn_measured_fraction_theta_max 0.976
_diffrn_measurement_device_type 'Bruker X8 Proteum'
_diffrn_measurement_method '\f and \w scans'
_diffrn_radiation_monochromator 'Helios multilayer optics'
_diffrn_radiation_type CuK\a
_diffrn_radiation_wavelength 1.54178
_diffrn_reflns_av_R_equivalents 0.0541
_diffrn_reflns_limit_h_max 30
_diffrn_reflns_limit_h_min -30
_diffrn_reflns_limit_k_max 14
_diffrn_reflns_limit_k_min -13
_diffrn_reflns_limit_l_max 11
_diffrn_reflns_limit_l_min -9
_diffrn_reflns_number 11355
_diffrn_reflns_theta_full 67.679
_diffrn_reflns_theta_max 64.673
_diffrn_reflns_theta_min 3.984
_exptl_absorpt_coefficient_mu 3.071
_exptl_absorpt_correction_T_max 0.612
_exptl_absorpt_correction_T_min 0.502
_exptl_absorpt_correction_type multi-scan
_exptl_absorpt_process_details '(SADABS; Bruker, 2013)'
_exptl_crystal_colour 'light yellow'
_exptl_crystal_density_diffrn 1.404
_exptl_crystal_description needle
_exptl_crystal_F_000 1408
_exptl_crystal_size_max 0.24
_exptl_crystal_size_mid 0.22
_exptl_crystal_size_min 0.16
_refine_diff_density_max 0.244
_refine_diff_density_min -0.292
_refine_ls_extinction_coef 0.00022(8)
_refine_ls_extinction_expression Fc^*^=kFc[1+0.001xFc^2^\l^3^/sin(2\q)]^-1/4^
_refine_ls_extinction_method SHELXL
_refine_ls_goodness_of_fit_ref 1.053
_refine_ls_hydrogen_treatment constr
_refine_ls_matrix_type full
_refine_ls_number_parameters 209
_refine_ls_number_reflns 2647
_refine_ls_number_restraints 0
_refine_ls_restrained_S_all 1.053
_refine_ls_R_factor_all 0.0625
_refine_ls_R_factor_gt 0.0465
_refine_ls_shift/su_max 0.000
_refine_ls_shift/su_mean 0.000
_refine_ls_structure_factor_coef Fsqd
_refine_ls_weighting_details 'w=1/[\s^2^(Fo^2^)+(0.0710P)^2^+1.8964P] where P=(Fo^2^+2Fc^2^)/3'
_refine_ls_weighting_scheme calc
_refine_ls_wR_factor_gt 0.1239
_refine_ls_wR_factor_ref 0.1341
_reflns_number_gt 2037
_reflns_number_total 2647
_reflns_threshold_expression 'I > 2\s(I)'
_cod_data_source_file jj2176sup1.cif
_cod_data_source_block I
_cod_database_code 2240740
_shelx_space_group_comment
;
The symmetry employed for this shelxl refinement is uniquely defined
by the following loop, which should always be used as a source of
symmetry information in preference to the above space-group names.
They are only intended as comments.
;
_shelxl_version_number .2013

loop_
_space_group_symop_operation_xyz
'x, y, z'
'-x, y, -z+1/2'
'x+1/2, y+1/2, z'
'-x+1/2, y+1/2, -z+1/2'
'-x, -y, -z'
'x, -y, z-1/2'
'-x+1/2, -y+1/2, -z'
'x+1/2, -y+1/2, z-1/2'

loop_
_atom_site_type_symbol
_atom_site_label
_atom_site_fract_x
_atom_site_fract_y
_atom_site_fract_z
_atom_site_U_iso_or_equiv
_atom_site_adp_type
_atom_site_calc_flag
_atom_site_occupancy
S S1 0.42843(3) 0.03004(6) 0.65079(8) 0.0534(3) Uani d 1
S S2 0.22949(3) -0.03765(7) 0.72781(9) 0.0592(3) Uani d 1
F F1 0.45335(9) 0.47959(17) 0.3082(2) 0.0811(6) Uani d 1
N N1 0.31778(8) -0.09171(18) 0.5962(2) 0.0434(5) Uani d 1
C C1 0.30635(10) 0.0103(2) 0.5851(3) 0.0421(6) Uani d 1
C C2 0.33154(10) 0.0903(2) 0.5056(3) 0.0446(7) Uani d 1
H H2A 0.3072 0.1485 0.4743 0.054 Uiso calc 1
H H2B 0.3398 0.0541 0.4278 0.054 Uiso calc 1
C C3 0.38127(10) 0.1381(2) 0.5894(3) 0.0434(6) Uani d 1
H H3 0.3716 0.1717 0.6683 0.052 Uiso calc 1
C C4 0.40778(10) -0.0855(2) 0.5505(3) 0.0423(6) Uani d 1
C C5 0.35838(10) -0.1337(2) 0.5390(3) 0.0409(6) Uani d 1
C C6 0.34956(11) -0.2345(2) 0.4772(3) 0.0471(7) Uani d 1
H H6 0.3170 -0.2671 0.4692 0.056 Uiso calc 1
C C7 0.38840(12) -0.2870(3) 0.4272(3) 0.0543(8) Uani d 1
H H7 0.3818 -0.3545 0.3862 0.065 Uiso calc 1
C C8 0.43681(13) -0.2397(3) 0.4380(3) 0.0588(8) Uani d 1
H H8 0.4630 -0.2755 0.4053 0.071 Uiso calc 1
C C9 0.44617(11) -0.1395(3) 0.4974(3) 0.0515(8) Uani d 1
H H9 0.4786 -0.1070 0.5024 0.062 Uiso calc 1
C C10 0.26577(10) 0.0500(2) 0.6544(3) 0.0448(7) Uani d 1
C C11 0.25218(11) 0.1577(2) 0.6726(3) 0.0499(7) Uani d 1
H H11 0.2670 0.2175 0.6384 0.060 Uiso calc 1
C C12 0.21274(13) 0.1639(3) 0.7503(4) 0.0642(9) Uani d 1
H H12 0.1992 0.2290 0.7748 0.077 Uiso calc 1
C C13 0.19709(12) 0.0656(3) 0.7849(4) 0.0641(9) Uani d 1
H H13 0.1713 0.0555 0.8348 0.077 Uiso calc 1
C C14 0.40372(10) 0.2271(2) 0.5150(3) 0.0406(6) Uani d 1
C C15 0.41640(11) 0.2101(2) 0.3910(3) 0.0473(7) Uani d 1
H H15 0.4136 0.1406 0.3544 0.057 Uiso calc 1
C C16 0.43319(11) 0.2941(3) 0.3206(3) 0.0515(7) Uani d 1
H H16 0.4410 0.2823 0.2365 0.062 Uiso calc 1
C C17 0.43805(12) 0.3947(3) 0.3772(3) 0.0526(7) Uani d 1
C C18 0.42809(14) 0.4155(3) 0.5015(3) 0.0601(8) Uani d 1
H H18 0.4329 0.4845 0.5391 0.072 Uiso calc 1
C C19 0.41050(13) 0.3301(2) 0.5697(3) 0.0533(8) Uani d 1
H H19 0.4031 0.3424 0.6542 0.064 Uiso calc 1

loop_
_atom_site_aniso_label
_atom_site_aniso_U_11
_atom_site_aniso_U_22
_atom_site_aniso_U_33
_atom_site_aniso_U_12
_atom_site_aniso_U_13
_atom_site_aniso_U_23
S1 0.0529(4) 0.0427(5) 0.0573(5) -0.0034(3) -0.0069(3) 0.0079(3)
S2 0.0529(4) 0.0507(5) 0.0772(6) -0.0008(3) 0.0207(4) -0.0009(4)
F1 0.1102(16) 0.0648(13) 0.0754(14) -0.0166(12) 0.0354(12) 0.0212(11)
N1 0.0461(11) 0.0348(12) 0.0509(14) -0.0007(10) 0.0135(10) -0.0027(11)
C1 0.0417(13) 0.0372(15) 0.0453(16) -0.0003(11) 0.0037(12) -0.0011(12)
C2 0.0483(14) 0.0363(15) 0.0489(17) 0.0018(12) 0.0088(12) 0.0056(13)
C3 0.0528(14) 0.0342(14) 0.0423(16) -0.0060(12) 0.0079(12) -0.0003(12)
C4 0.0449(13) 0.0376(15) 0.0438(16) 0.0026(11) 0.0070(12) 0.0097(12)
C5 0.0471(14) 0.0360(14) 0.0404(15) 0.0039(11) 0.0105(12) 0.0024(12)
C6 0.0557(15) 0.0402(16) 0.0463(17) 0.0018(12) 0.0126(13) 0.0008(13)
C7 0.0741(19) 0.0447(17) 0.0452(18) 0.0089(15) 0.0144(15) -0.0012(14)
C8 0.0629(18) 0.063(2) 0.054(2) 0.0211(16) 0.0197(15) 0.0065(16)
C9 0.0466(14) 0.0549(19) 0.0554(19) 0.0096(13) 0.0159(13) 0.0145(15)
C10 0.0413(13) 0.0436(16) 0.0481(17) 0.0001(11) 0.0049(12) -0.0010(13)
C11 0.0539(15) 0.0378(16) 0.0606(19) 0.0079(12) 0.0174(14) -0.0045(14)
C12 0.0676(19) 0.054(2) 0.073(2) 0.0165(16) 0.0189(17) -0.0071(18)
C13 0.0509(16) 0.073(2) 0.072(2) 0.0084(16) 0.0213(16) -0.0012(18)
C14 0.0483(14) 0.0358(14) 0.0369(15) 0.0002(11) 0.0067(11) 0.0007(12)
C15 0.0564(15) 0.0418(16) 0.0452(17) -0.0005(13) 0.0139(13) -0.0077(13)
C16 0.0557(16) 0.057(2) 0.0441(17) -0.0006(14) 0.0145(13) 0.0015(15)
C17 0.0604(16) 0.0483(17) 0.0502(18) -0.0065(14) 0.0138(14) 0.0156(15)
C18 0.089(2) 0.0377(17) 0.055(2) -0.0076(16) 0.0177(17) -0.0019(14)
C19 0.082(2) 0.0397(17) 0.0418(16) -0.0034(14) 0.0202(15) -0.0008(13)

loop_
_atom_type_symbol
_atom_type_description
_atom_type_scat_dispersion_real
_atom_type_scat_dispersion_imag
_atom_type_scat_source
C C 0.0181 0.0091 'International Tables Vol C Tables 4.2.6.8 and 6.1.1.4'
H H 0.0000 0.0000 'International Tables Vol C Tables 4.2.6.8 and 6.1.1.4'
N N 0.0311 0.0180 'International Tables Vol C Tables 4.2.6.8 and 6.1.1.4'
F F 0.0727 0.0534 'International Tables Vol C Tables 4.2.6.8 and 6.1.1.4'
S S 0.3331 0.5567 'International Tables Vol C Tables 4.2.6.8 and 6.1.1.4'

loop_
_geom_angle_atom_site_label_1
_geom_angle_atom_site_label_2
_geom_angle_atom_site_label_3
_geom_angle
C4 S1 C3 106.11(12)
C13 S2 C10 91.98(16)
C1 N1 C5 120.2(2)
N1 C1 C2 124.4(2)
N1 C1 C10 117.3(2)
C10 C1 C2 118.3(2)
C1 C2 H2A 109.3
C1 C2 H2B 109.3
C1 C2 C3 111.5(2)
H2A C2 H2B 108.0
C3 C2 H2A 109.3
C3 C2 H2B 109.3
S1 C3 H3 107.0
C2 C3 S1 110.59(18)
C2 C3 H3 107.0
C14 C3 S1 113.15(18)
C14 C3 C2 111.8(2)
C14 C3 H3 107.0
C5 C4 S1 123.9(2)
C9 C4 S1 116.3(2)
C9 C4 C5 119.0(3)
C4 C5 N1 124.6(2)
C6 C5 N1 116.4(2)
C6 C5 C4 118.8(2)
C5 C6 H6 119.5
C7 C6 C5 121.1(3)
C7 C6 H6 119.5
C6 C7 H7 119.9
C8 C7 C6 120.2(3)
C8 C7 H7 119.9
C7 C8 H8 120.1
C9 C8 C7 119.7(3)
C9 C8 H8 120.1
C4 C9 H9 119.4
C8 C9 C4 121.2(3)
C8 C9 H9 119.4
C1 C10 S2 121.1(2)
C11 C10 S2 111.4(2)
C11 C10 C1 127.4(3)
C10 C11 H11 124.5
C10 C11 C12 110.9(3)
C12 C11 H11 124.5
C11 C12 H12 123.6
C13 C12 C11 112.9(3)
C13 C12 H12 123.6
S2 C13 H13 123.6
C12 C13 S2 112.7(2)
C12 C13 H13 123.6
C15 C14 C3 122.3(2)
C15 C14 C19 118.1(3)
C19 C14 C3 119.6(2)
C14 C15 H15 119.3
C16 C15 C14 121.3(3)
C16 C15 H15 119.3
C15 C16 H16 120.8
C17 C16 C15 118.3(3)
C17 C16 H16 120.8
F1 C17 C18 117.6(3)
C16 C17 F1 119.5(3)
C16 C17 C18 123.0(3)
C17 C18 H18 121.2
C17 C18 C19 117.6(3)
C19 C18 H18 121.2
C14 C19 C18 121.5(3)
C14 C19 H19 119.3
C18 C19 H19 119.3

loop_
_geom_bond_atom_site_label_1
_geom_bond_atom_site_label_2
_geom_bond_distance
S1 C3 1.837(3)
S1 C4 1.772(3)
S2 C10 1.704(3)
S2 C13 1.693(3)
F1 C17 1.362(3)
N1 C1 1.290(3)
N1 C5 1.406(3)
C1 C2 1.506(4)
C1 C10 1.469(4)
C2 H2A 0.9700
C2 H2B 0.9700
C2 C3 1.525(4)
C3 H3 0.9800
C3 C14 1.515(4)
C4 C5 1.405(4)
C4 C9 1.398(4)
C5 C6 1.389(4)
C6 H6 0.9300
C6 C7 1.383(4)
C7 H7 0.9300
C7 C8 1.378(5)
C8 H8 0.9300
C8 C9 1.374(5)
C9 H9 0.9300
C10 C11 1.394(4)
C11 H11 0.9300
C11 C12 1.420(4)
C12 H12 0.9300
C12 C13 1.346(5)
C13 H13 0.9300
C14 C15 1.382(4)
C14 C19 1.382(4)
C15 H15 0.9300
C15 C16 1.378(4)
C16 H16 0.9300
C16 C17 1.362(4)
C17 C18 1.365(5)
C18 H18 0.9300
C18 C19 1.388(4)
C19 H19 0.9300

loop_
_geom_hbond_atom_site_label_D
_geom_hbond_atom_site_label_H
_geom_hbond_atom_site_label_A
_geom_hbond_site_symmetry_A
_geom_hbond_distance_DH
_geom_hbond_distance_HA
_geom_hbond_distance_DA
_geom_hbond_angle_DHA
C18 H18 F1 6_566 0.93 2.72 3.322(4) 123.1

loop_
_geom_torsion_atom_site_label_1
_geom_torsion_atom_site_label_2
_geom_torsion_atom_site_label_3
_geom_torsion_atom_site_label_4
_geom_torsion
S1 C3 C14 C15 69.3(3)
S1 C3 C14 C19 -112.7(3)
S1 C4 C5 N1 5.5(4)
S1 C4 C5 C6 -168.7(2)
S1 C4 C9 C8 168.7(2)
S2 C10 C11 C12 1.5(3)
F1 C17 C18 C19 177.5(3)
N1 C1 C2 C3 -87.2(3)
N1 C1 C10 S2 -8.3(4)
N1 C1 C10 C11 170.2(3)
N1 C5 C6 C7 -174.8(3)
C1 N1 C5 C4 45.9(4)
C1 N1 C5 C6 -139.7(3)
C1 C2 C3 S1 58.9(3)
C1 C2 C3 C14 -174.0(2)
C1 C10 C11 C12 -177.2(3)
C2 C1 C10 S2 171.3(2)
C2 C1 C10 C11 -10.1(4)
C2 C3 C14 C15 -56.3(3)
C2 C3 C14 C19 121.6(3)
C3 S1 C4 C5 -58.1(3)
C3 S1 C4 C9 131.9(2)
C3 C14 C15 C16 175.2(3)
C3 C14 C19 C18 -176.2(3)
C4 S1 C3 C2 17.3(2)
C4 S1 C3 C14 -109.0(2)
C4 C5 C6 C7 -0.1(4)
C5 N1 C1 C2 4.2(4)
C5 N1 C1 C10 -176.2(2)
C5 C4 C9 C8 -1.8(4)
C5 C6 C7 C8 -0.1(5)
C6 C7 C8 C9 -0.7(5)
C7 C8 C9 C4 1.7(5)
C9 C4 C5 N1 175.3(3)
C9 C4 C5 C6 1.0(4)
C10 S2 C13 C12 0.0(3)
C10 C1 C2 C3 93.2(3)
C10 C11 C12 C13 -1.5(4)
C11 C12 C13 S2 0.8(4)
C13 S2 C10 C1 177.9(2)
C13 S2 C10 C11 -0.9(2)
C14 C15 C16 C17 1.3(4)
C15 C14 C19 C18 1.8(5)
C15 C16 C17 F1 -178.4(3)
C15 C16 C17 C18 1.4(5)
C16 C17 C18 C19 -2.3(5)
C17 C18 C19 C14 0.7(5)
C19 C14 C15 C16 -2.8(4)

_cod_database_fobs_code 2240740
